data_7717953
loop_
_publ_author_name
'Hameury, Sophie'
'Bousquet, Laura'
'Saffon-Merceron, Nathalie'
'Baceiredo, Antoine'
'Madec, David'
'Maerten, Eddy'

_publ_section_title
;
 Phosphine/Sulfoxide-Carbone, a Ligand with a Flexible Bonding Mode for
 Early to Late Transition Metals
;
_journal_name_full 'Dalton Transactions'
_journal_paper_doi 10.1039/D4DT03372H
_journal_year 2025
_chemical_formula_sum 'C59 H74 Ag F3 N4 O6 P2 S3'
_chemical_formula_weight 1258.21
_space_group_crystal_system monoclinic
_space_group_IT_number 14
_space_group_name_Hall '-P 2ybc'
_space_group_name_H-M_alt 'P 1 21/c 1'
_atom_sites_solution_hydrogens geom
_atom_sites_solution_primary dual
_atom_sites_solution_secondary difmap
_audit_creation_method SHELXL-2019/3
_audit_update_record
;
2025-01-14 deposited with the CCDC.	2025-01-29 downloaded from the CCDC.
;
_cell_angle_alpha 90
_cell_angle_beta 92.685(3)
_cell_angle_gamma 90
_cell_formula_units_Z 4
_cell_length_a 10.3704(6)
_cell_length_b 36.154(2)
_cell_length_c 15.7364(9)
_cell_measurement_reflns_used 9966
_cell_measurement_temperature 193(2)
_cell_measurement_theta_max 23.09
_cell_measurement_theta_min 3.22
_cell_volume 5893.6(6)
_computing_cell_refinement 'Bruker SAINT'
_computing_data_collection 'Bruker APEX2'
_computing_data_reduction 'Bruker SAINT'
_computing_molecular_graphics 'Bruker SHELXTL'
_computing_publication_material 'Bruker SHELXTL'
_computing_structure_refinement 'SHELXL-2019/2 (Sheldrick, 2019)'
_computing_structure_solution 'SHELXT (Sheldrick 2015)'
_diffrn_ambient_temperature 193(2)
_diffrn_measured_fraction_theta_full 0.995
_diffrn_measured_fraction_theta_max 0.993
_diffrn_measurement_device_type 'Bruker kappa APEX-II CCD Quazar'
_diffrn_measurement_method 'Phi and omega scans'
_diffrn_radiation_type MoK\a
_diffrn_radiation_wavelength 0.71073
_diffrn_reflns_av_R_equivalents 0.0678
_diffrn_reflns_av_unetI/netI 0.0523
_diffrn_reflns_Laue_measured_fraction_full 0.995
_diffrn_reflns_Laue_measured_fraction_max 0.993
_diffrn_reflns_limit_h_max 12
_diffrn_reflns_limit_h_min -12
_diffrn_reflns_limit_k_max 44
_diffrn_reflns_limit_k_min -43
_diffrn_reflns_limit_l_max 19
_diffrn_reflns_limit_l_min -18
_diffrn_reflns_number 85575
_diffrn_reflns_point_group_measured_fraction_full 0.995
_diffrn_reflns_point_group_measured_fraction_max 0.993
_diffrn_reflns_theta_full 25.242
_diffrn_reflns_theta_max 25.742
_diffrn_reflns_theta_min 1.413
_diffrn_source 'Incoatec mucrofocus sealed tube'
_exptl_absorpt_coefficient_mu 0.565
_exptl_absorpt_correction_T_max 0.7453
_exptl_absorpt_correction_T_min 0.6809
_exptl_absorpt_correction_type multi-scan
_exptl_absorpt_process_details 'SADABS (Bruker-AXS)'
_exptl_crystal_colour colourless
_exptl_crystal_density_diffrn 1.418
_exptl_crystal_description needle
_exptl_crystal_F_000 2624
_exptl_crystal_size_max 0.200
_exptl_crystal_size_mid 0.100
_exptl_crystal_size_min 0.080
_refine_diff_density_max 0.353
_refine_diff_density_min -0.507
_refine_diff_density_rms 0.073
_refine_ls_extinction_method none
_refine_ls_goodness_of_fit_ref 1.042
_refine_ls_hydrogen_treatment constr
_refine_ls_matrix_type full
_refine_ls_number_parameters 783
_refine_ls_number_reflns 11189
_refine_ls_number_restraints 258
_refine_ls_restrained_S_all 1.034
_refine_ls_R_factor_all 0.0641
_refine_ls_R_factor_gt 0.0410
_refine_ls_shift/su_max 0.005
_refine_ls_shift/su_mean 0.000
_refine_ls_structure_factor_coef Fsqd
_refine_ls_weighting_details 'w=1/[\s^2^(Fo^2^)+(0.0284P)^2^+5.5525P] where P=(Fo^2^+2Fc^2^)/3'
_refine_ls_weighting_scheme calc
_refine_ls_wR_factor_gt 0.0780
_refine_ls_wR_factor_ref 0.0859
_reflns_Friedel_coverage 0.000
_reflns_number_gt 8468
_reflns_number_total 11189
_reflns_threshold_expression 'I > 2\s(I)'
_cod_data_source_file d4dt03372h2.cif
_cod_data_source_block 3
_cod_original_sg_symbol_H-M 'P 21/c'
_cod_database_code 7717953
_shelx_shelxl_version_number 2019/3
_shelx_space_group_comment
; 
The symmetry employed for this shelxl refinement is uniquely defined 
by the following loop, which should always be used as a source of 
symmetry information in preference to the above space-group names. 
They are only intended as comments. 
;
_shelx_estimated_absorpt_t_min 0.895
_shelx_estimated_absorpt_t_max 0.956

loop_
_space_group_symop_operation_xyz
'x, y, z'
'-x, y+1/2, -z+1/2'
'-x, -y, -z'
'x, -y-1/2, z-1/2'

loop_
_atom_site_label
_atom_site_type_symbol
_atom_site_fract_x
_atom_site_fract_y
_atom_site_fract_z
_atom_site_U_iso_or_equiv
_atom_site_adp_type
_atom_site_occupancy
_atom_site_site_symmetry_order
_atom_site_calc_flag
_atom_site_refinement_flags_posn
_atom_site_refinement_flags_adp
_atom_site_refinement_flags_occupancy
_atom_site_disorder_assembly
_atom_site_disorder_group
Ag1 Ag 0.33360(2) 0.60708(2) 0.22525(2) 0.02265(7) Uani 1 1 d . . . . .
P1 P 0.24724(7) 0.52674(2) 0.30603(5) 0.01903(17) Uani 1 1 d . . . . .
P2 P 0.39994(7) 0.63323(2) 0.02817(5) 0.02133(18) Uani 1 1 d . . . . .
S1 S 0.13060(7) 0.59064(2) 0.37043(5) 0.02326(17) Uani 1 1 d . . . . .
S2 S 0.54179(7) 0.66709(2) 0.16495(5) 0.02571(18) Uani 1 1 d . . . . .
O1 O 0.00598(18) 0.57186(6) 0.37373(14) 0.0316(5) Uani 1 1 d . . . . .
O2 O 0.66424(19) 0.66577(6) 0.12286(14) 0.0358(6) Uani 1 1 d . . . . .
N1 N 0.1391(2) 0.50723(6) 0.23993(15) 0.0228(6) Uani 1 1 d . . . . .
N2 N 0.2066(2) 0.50197(6) 0.38819(15) 0.0207(5) Uani 1 1 d . . . . .
N4 N 0.4272(2) 0.66890(6) -0.03478(16) 0.0255(6) Uani 1 1 d . . . . .
C1 C 0.2477(3) 0.57338(8) 0.31670(18) 0.0216(6) Uani 1 1 d . . . . .
C2 C 0.4214(3) 0.64038(8) 0.13426(19) 0.0242(7) Uani 1 1 d . . . . .
C3 C 0.0463(3) 0.48464(8) 0.2837(2) 0.0296(7) Uani 1 1 d . . . . .
H3A H 0.018281 0.463271 0.248064 0.035 Uiso 1 1 calc R U . . .
H3B H -0.030573 0.499411 0.296907 0.035 Uiso 1 1 calc R U . . .
C4 C 0.1170(3) 0.47172(8) 0.3645(2) 0.0280(7) Uani 1 1 d . . . . .
H4A H 0.055741 0.467368 0.409866 0.034 Uiso 1 1 calc R U . . .
H4B H 0.164739 0.448539 0.354487 0.034 Uiso 1 1 calc R U . . .
C5 C 0.1087(3) 0.52300(9) 0.1556(2) 0.0321(8) Uani 1 1 d . . . . .
H5 H 0.167630 0.544583 0.148715 0.038 Uiso 1 1 calc R U . . .
C6 C -0.0282(3) 0.53748(10) 0.1468(2) 0.0485(10) Uani 1 1 d . . . . .
H6A H -0.088786 0.516689 0.146930 0.073 Uiso 1 1 calc R U . . .
H6B H -0.040117 0.551139 0.093196 0.073 Uiso 1 1 calc R U . . .
H6C H -0.044290 0.554002 0.194514 0.073 Uiso 1 1 calc R U . . .
C7 C 0.1371(4) 0.49533(11) 0.0862(2) 0.0494(10) Uani 1 1 d . . . . .
H7A H 0.226510 0.486735 0.093888 0.074 Uiso 1 1 calc R U . . .
H7B H 0.124782 0.507224 0.030400 0.074 Uiso 1 1 calc R U . . .
H7C H 0.078341 0.474206 0.089407 0.074 Uiso 1 1 calc R U . . .
C8 C 0.2871(3) 0.49945(8) 0.46755(19) 0.0269(7) Uani 1 1 d . . . . .
H8 H 0.347611 0.520994 0.469129 0.032 Uiso 1 1 calc R U . . .
C9 C 0.2026(3) 0.50276(10) 0.5437(2) 0.0408(9) Uani 1 1 d . . . . .
H9A H 0.148555 0.524923 0.537467 0.061 Uiso 1 1 calc R U . . .
H9B H 0.257404 0.504643 0.595937 0.061 Uiso 1 1 calc R U . . .
H9C H 0.147370 0.480842 0.546654 0.061 Uiso 1 1 calc R U . . .
C10 C 0.3683(3) 0.46428(9) 0.4714(2) 0.0409(9) Uani 1 1 d . . . . .
H10A H 0.311369 0.442641 0.468781 0.061 Uiso 1 1 calc R U . . .
H10B H 0.421128 0.463824 0.524638 0.061 Uiso 1 1 calc R U . . .
H10C H 0.424656 0.463786 0.423078 0.061 Uiso 1 1 calc R U . . .
C11 C 0.4036(3) 0.51257(8) 0.27132(18) 0.0212(6) Uani 1 1 d . . . . .
C12 C 0.4153(3) 0.47666(8) 0.23963(19) 0.0280(7) Uani 1 1 d . . . . .
H12 H 0.341089 0.461362 0.232765 0.034 Uiso 1 1 calc R U . . .
C13 C 0.5344(3) 0.46331(9) 0.2183(2) 0.0360(8) Uani 1 1 d . . . . .
H13 H 0.541602 0.438855 0.196940 0.043 Uiso 1 1 calc R U . . .
C14 C 0.6429(3) 0.48537(10) 0.2277(2) 0.0371(8) Uani 1 1 d . . . . .
H14 H 0.724524 0.476186 0.212487 0.045 Uiso 1 1 calc R U . . .
C15 C 0.6324(3) 0.52081(9) 0.2594(2) 0.0334(8) Uani 1 1 d . . . . .
H15 H 0.706934 0.536019 0.265757 0.040 Uiso 1 1 calc R U . . .
C16 C 0.5138(3) 0.53431(8) 0.28194(18) 0.0249(7) Uani 1 1 d . . . . .
H16 H 0.507646 0.558534 0.304781 0.030 Uiso 1 1 calc R U . . .
C17 C 0.0986(3) 0.63619(8) 0.33084(19) 0.0248(7) Uani 1 1 d . . . . .
C18 C -0.0061(3) 0.64022(9) 0.2749(2) 0.0345(8) Uani 1 1 d . . . . .
H18 H -0.058714 0.619482 0.259948 0.041 Uiso 1 1 calc R U . . .
C19 C -0.0347(3) 0.67463(9) 0.2403(2) 0.0397(9) Uani 1 1 d . . . . .
H19 H -0.107214 0.677526 0.201714 0.048 Uiso 1 1 calc R U . . .
C20 C 0.0412(3) 0.70450(9) 0.2616(2) 0.0406(9) Uani 1 1 d . . . . .
H20 H 0.021324 0.728085 0.237817 0.049 Uiso 1 1 calc R U . . .
C21 C 0.1467(4) 0.70033(9) 0.3176(2) 0.0458(10) Uani 1 1 d . . . . .
H21 H 0.199349 0.721106 0.331983 0.055 Uiso 1 1 calc R U . . .
C22 C 0.1764(3) 0.66606(9) 0.3530(2) 0.0382(8) Uani 1 1 d . . . . .
H22 H 0.248729 0.663175 0.391761 0.046 Uiso 1 1 calc R U . . .
C23 C 0.1833(3) 0.59927(8) 0.4784(2) 0.0271(7) Uani 1 1 d . . . . .
C24 C 0.3138(3) 0.59986(8) 0.5011(2) 0.0334(8) Uani 1 1 d . . . . .
H24 H 0.375792 0.596276 0.459292 0.040 Uiso 1 1 calc R U . . .
C25 C 0.3529(4) 0.60569(9) 0.5850(2) 0.0425(9) Uani 1 1 d . . . . .
H25 H 0.442136 0.606280 0.601610 0.051 Uiso 1 1 calc R U . . .
C26 C 0.2610(4) 0.61067(10) 0.6447(2) 0.0497(10) Uani 1 1 d . . . . .
H26 H 0.287967 0.614587 0.702491 0.060 Uiso 1 1 calc R U . . .
C27 C 0.1306(4) 0.61008(10) 0.6222(2) 0.0490(10) Uani 1 1 d . . . . .
H27 H 0.068728 0.613381 0.664134 0.059 Uiso 1 1 calc R U . . .
C28 C 0.0914(3) 0.60467(9) 0.5385(2) 0.0375(8) Uani 1 1 d . . . . .
H28 H 0.002165 0.604631 0.521877 0.045 Uiso 1 1 calc R U . . .
C29 C 0.5851(3) 0.62628(9) -0.0734(2) 0.0359(8) Uani 1 1 d . . . . .
H29A H 0.616271 0.611263 -0.120923 0.043 Uiso 1 1 calc R U . . .
H29B H 0.660408 0.635065 -0.038032 0.043 Uiso 1 1 calc R U . . .
C30 C 0.5047(3) 0.65838(9) -0.1065(2) 0.0371(8) Uani 1 1 d . . . . .
H30A H 0.560342 0.679142 -0.123351 0.044 Uiso 1 1 calc R U . . .
H30B H 0.448719 0.650877 -0.156226 0.044 Uiso 1 1 calc R U . . .
N3 N 0.4966(2) 0.60468(7) -0.02211(16) 0.0272(6) Uani 1 1 d D . . . .
C31 C 0.5465(4) 0.56813(11) 0.0069(3) 0.0317(11) Uani 0.816(6) 1 d D U P A 1
H31 H 0.577205 0.555186 -0.044581 0.038 Uiso 0.816(6) 1 calc R U P A 1
C32 C 0.6614(4) 0.57128(12) 0.0691(3) 0.0413(13) Uani 0.816(6) 1 d D U P A 1
H32A H 0.725196 0.588074 0.046054 0.062 Uiso 0.816(6) 1 calc R U P A 1
H32B H 0.700228 0.546806 0.078184 0.062 Uiso 0.816(6) 1 calc R U P A 1
H32C H 0.633234 0.580998 0.123296 0.062 Uiso 0.816(6) 1 calc R U P A 1
C33 C 0.4400(8) 0.5446(2) 0.0408(6) 0.0358(19) Uani 0.816(6) 1 d D U P A 1
H33A H 0.396772 0.558208 0.085107 0.054 Uiso 0.816(6) 1 calc R U P A 1
H33B H 0.476886 0.521682 0.064811 0.054 Uiso 0.816(6) 1 calc R U P A 1
H33C H 0.377203 0.538512 -0.005655 0.054 Uiso 0.816(6) 1 calc R U P A 1
C31' C 0.5463(19) 0.5757(5) 0.0419(13) 0.033(2) Uani 0.184(6) 1 d D U P A 2
H31' H 0.572796 0.588085 0.096896 0.040 Uiso 0.184(6) 1 calc R U P A 2
C32' C 0.6619(16) 0.5573(5) 0.0054(13) 0.036(3) Uani 0.184(6) 1 d D U P A 2
H32D H 0.651017 0.556787 -0.056743 0.055 Uiso 0.184(6) 1 calc R U P A 2
H32E H 0.669583 0.531985 0.027171 0.055 Uiso 0.184(6) 1 calc R U P A 2
H32F H 0.740062 0.571251 0.022177 0.055 Uiso 0.184(6) 1 calc R U P A 2
C33' C 0.441(3) 0.5477(10) 0.057(3) 0.032(3) Uani 0.184(6) 1 d D U P A 2
H33D H 0.384857 0.545249 0.005058 0.049 Uiso 0.184(6) 1 calc R U P A 2
H33E H 0.389080 0.555995 0.103803 0.049 Uiso 0.184(6) 1 calc R U P A 2
H33F H 0.479676 0.523643 0.071090 0.049 Uiso 0.184(6) 1 calc R U P A 2
C34 C 0.3356(3) 0.70017(8) -0.0451(2) 0.0274(7) Uani 1 1 d . . . . .
H34 H 0.287958 0.702015 0.008558 0.033 Uiso 1 1 calc R U . . .
C35 C 0.2357(3) 0.69492(9) -0.1181(2) 0.0402(9) Uani 1 1 d . . . . .
H35A H 0.278933 0.694509 -0.172122 0.060 Uiso 1 1 calc R U . . .
H35B H 0.173687 0.715389 -0.118443 0.060 Uiso 1 1 calc R U . . .
H35C H 0.190033 0.671486 -0.110683 0.060 Uiso 1 1 calc R U . . .
C36 C 0.4094(3) 0.73618(9) -0.0548(2) 0.0429(9) Uani 1 1 d . . . . .
H36A H 0.476426 0.738243 -0.009063 0.064 Uiso 1 1 calc R U . . .
H36B H 0.349688 0.757095 -0.051780 0.064 Uiso 1 1 calc R U . . .
H36C H 0.449639 0.736404 -0.109957 0.064 Uiso 1 1 calc R U . . .
C37 C 0.2361(3) 0.61780(8) 0.00676(19) 0.0218(7) Uani 1 1 d . . . . .
C38 C 0.1364(3) 0.63077(8) 0.0545(2) 0.0264(7) Uani 1 1 d . . . . .
H38 H 0.155310 0.643491 0.106379 0.032 Uiso 1 1 calc R U . . .
C39 C 0.0085(3) 0.62515(9) 0.0263(2) 0.0336(8) Uani 1 1 d . . . . .
H39 H -0.059566 0.633983 0.059227 0.040 Uiso 1 1 calc R U . . .
C40 C -0.0196(3) 0.60694(9) -0.0487(2) 0.0377(8) Uani 1 1 d . . . . .
H40 H -0.106870 0.603688 -0.068352 0.045 Uiso 1 1 calc R U . . .
C41 C 0.0792(3) 0.59330(9) -0.0958(2) 0.0368(8) Uani 1 1 d . . . . .
H41 H 0.059761 0.580170 -0.147098 0.044 Uiso 1 1 calc R U . . .
C42 C 0.2066(3) 0.59880(8) -0.0682(2) 0.0293(7) Uani 1 1 d . . . . .
H42 H 0.274168 0.589478 -0.100838 0.035 Uiso 1 1 calc R U . . .
C43 C 0.5765(3) 0.65787(8) 0.27474(19) 0.0248(7) Uani 1 1 d . . . . .
C44 C 0.5230(3) 0.67767(9) 0.3390(2) 0.0407(9) Uani 1 1 d . . . . .
H44 H 0.464478 0.697300 0.325917 0.049 Uiso 1 1 calc R U . . .
C45 C 0.5554(4) 0.66867(10) 0.4231(2) 0.0460(10) Uani 1 1 d . . . . .
H45 H 0.519057 0.682232 0.467789 0.055 Uiso 1 1 calc R U . . .
C46 C 0.6402(3) 0.64006(10) 0.4418(2) 0.0400(9) Uani 1 1 d . . . . .
H46 H 0.661792 0.633826 0.499367 0.048 Uiso 1 1 calc R U . . .
C47 C 0.6930(3) 0.62071(10) 0.3774(2) 0.0386(9) Uani 1 1 d . . . . .
H47 H 0.751871 0.601141 0.390349 0.046 Uiso 1 1 calc R U . . .
C48 C 0.6614(3) 0.62944(9) 0.2940(2) 0.0343(8) Uani 1 1 d . . . . .
H48 H 0.698287 0.615846 0.249539 0.041 Uiso 1 1 calc R U . . .
C49 C 0.4947(3) 0.71456(8) 0.1646(2) 0.0333(8) Uani 1 1 d . . . . .
C50 C 0.5882(4) 0.74193(10) 0.1610(2) 0.0522(11) Uani 1 1 d . . . . .
H50 H 0.677126 0.735652 0.160203 0.063 Uiso 1 1 calc R U . . .
C51 C 0.5492(5) 0.77855(11) 0.1585(3) 0.0713(15) Uani 1 1 d . . . . .
H51 H 0.611900 0.797613 0.155734 0.086 Uiso 1 1 calc R U . . .
C52 C 0.4209(5) 0.78759(10) 0.1601(3) 0.0660(13) Uani 1 1 d . . . . .
H52 H 0.395492 0.812826 0.158022 0.079 Uiso 1 1 calc R U . . .
C53 C 0.3285(4) 0.76032(10) 0.1646(2) 0.0527(11) Uani 1 1 d . . . . .
H53 H 0.239840 0.766741 0.166136 0.063 Uiso 1 1 calc R U . . .
C54 C 0.3657(3) 0.72352(9) 0.1669(2) 0.0376(8) Uani 1 1 d . . . . .
H54 H 0.302627 0.704565 0.170016 0.045 Uiso 1 1 calc R U . . .
C55 C 0.8497(3) 0.83298(10) 0.2629(2) 0.0413(9) Uani 1 1 d . . . . .
F1 F 0.8305(2) 0.80181(6) 0.22050(17) 0.0731(7) Uani 1 1 d . . . . .
F2 F 0.97707(19) 0.83835(6) 0.26892(14) 0.0598(6) Uani 1 1 d . . . . .
F3 F 0.8140(2) 0.82726(6) 0.34214(15) 0.0627(6) Uani 1 1 d . . . . .
S3 S 0.76593(8) 0.87238(2) 0.21429(5) 0.0311(2) Uani 1 1 d . . . . .
O3 O 0.6321(2) 0.86225(6) 0.21673(16) 0.0458(6) Uani 1 1 d . . . . .
O4 O 0.8161(2) 0.87390(7) 0.13124(15) 0.0509(7) Uani 1 1 d . . . . .
O5 O 0.8045(2) 0.90225(6) 0.26953(14) 0.0420(6) Uani 1 1 d . . . . .
O6 O 0.9749(15) 0.7490(3) 0.0783(5) 0.122(4) Uani 0.571(17) 1 d D U P B 1
C57 C 0.908(2) 0.7312(4) 0.0058(15) 0.121(5) Uani 0.571(17) 1 d D U P B 1
H57A H 0.850375 0.711123 0.024311 0.145 Uiso 0.571(17) 1 calc R U P B 1
H57B H 0.969217 0.721031 -0.034431 0.145 Uiso 0.571(17) 1 calc R U P B 1
C58 C 0.8329(16) 0.7625(5) -0.0320(13) 0.104(5) Uani 0.571(17) 1 d D U P B 1
H58A H 0.745111 0.763123 -0.009873 0.124 Uiso 0.571(17) 1 calc R U P B 1
H58B H 0.825059 0.760025 -0.094731 0.124 Uiso 0.571(17) 1 calc R U P B 1
C59 C 0.905(2) 0.7967(4) -0.0075(18) 0.074(4) Uani 0.571(17) 1 d D U P B 1
H59A H 0.929558 0.810587 -0.058504 0.089 Uiso 0.571(17) 1 calc R U P B 1
H59B H 0.853024 0.812884 0.028152 0.089 Uiso 0.571(17) 1 calc R U P B 1
C60 C 1.021(2) 0.7828(4) 0.041(2) 0.105(5) Uani 0.571(17) 1 d D U P B 1
H60A H 1.092415 0.777881 0.003105 0.126 Uiso 0.571(17) 1 calc R U P B 1
H60B H 1.050483 0.800686 0.085503 0.126 Uiso 0.571(17) 1 calc R U P B 1
O6' O 1.0515(12) 0.7494(3) 0.0366(12) 0.110(5) Uani 0.429(17) 1 d D U P B 2
C57' C 0.933(3) 0.7281(5) 0.0259(19) 0.098(5) Uani 0.429(17) 1 d D U P B 2
H57C H 0.885093 0.727211 0.078904 0.118 Uiso 0.429(17) 1 calc R U P B 2
H57D H 0.948987 0.702675 0.005819 0.118 Uiso 0.429(17) 1 calc R U P B 2
C58' C 0.865(2) 0.7513(6) -0.0412(16) 0.096(6) Uani 0.429(17) 1 d D U P B 2
H58C H 0.901480 0.747202 -0.097408 0.116 Uiso 0.429(17) 1 calc R U P B 2
H58D H 0.771355 0.745683 -0.045306 0.116 Uiso 0.429(17) 1 calc R U P B 2
C59' C 0.889(4) 0.7900(5) -0.011(3) 0.086(6) Uani 0.429(17) 1 d D U P B 2
H59C H 0.902794 0.806786 -0.059204 0.103 Uiso 0.429(17) 1 calc R U P B 2
H59D H 0.815267 0.799228 0.020943 0.103 Uiso 0.429(17) 1 calc R U P B 2
C60' C 1.006(3) 0.7871(4) 0.045(2) 0.091(5) Uani 0.429(17) 1 d D U P B 2
H60C H 1.072439 0.804839 0.027395 0.109 Uiso 0.429(17) 1 calc R U P B 2
H60D H 0.986276 0.792348 0.104820 0.109 Uiso 0.429(17) 1 calc R U P B 2

loop_
_atom_site_aniso_label
_atom_site_aniso_U_11
_atom_site_aniso_U_22
_atom_site_aniso_U_33
_atom_site_aniso_U_23
_atom_site_aniso_U_13
_atom_site_aniso_U_12
Ag1 0.02329(12) 0.02275(12) 0.02184(13) 0.00374(10) 0.00026(9) -0.00416(9)
P1 0.0169(4) 0.0208(4) 0.0194(4) 0.0016(3) -0.0003(3) -0.0022(3)
P2 0.0192(4) 0.0235(4) 0.0211(4) 0.0047(3) -0.0012(3) -0.0029(3)
S1 0.0204(4) 0.0224(4) 0.0271(4) 0.0007(3) 0.0026(3) -0.0018(3)
S2 0.0230(4) 0.0264(4) 0.0272(5) 0.0045(3) -0.0049(3) -0.0067(3)
O1 0.0214(11) 0.0317(12) 0.0421(14) 0.0000(10) 0.0064(10) -0.0053(9)
O2 0.0245(12) 0.0473(14) 0.0355(14) 0.0067(11) 0.0005(10) -0.0111(10)
N1 0.0208(13) 0.0275(14) 0.0198(14) 0.0014(11) -0.0015(10) -0.0059(10)
N2 0.0193(12) 0.0217(13) 0.0210(14) 0.0040(10) 0.0010(10) -0.0031(10)
N4 0.0248(13) 0.0259(14) 0.0259(15) 0.0082(11) 0.0022(11) -0.0002(11)
C1 0.0232(15) 0.0216(15) 0.0200(17) 0.0016(13) 0.0014(12) -0.0026(12)
C2 0.0245(16) 0.0255(16) 0.0223(17) 0.0030(13) -0.0021(13) -0.0052(12)
C3 0.0247(17) 0.0308(18) 0.033(2) 0.0018(15) 0.0002(14) -0.0105(13)
C4 0.0295(17) 0.0232(16) 0.0313(19) 0.0021(14) 0.0016(14) -0.0082(13)
C5 0.0289(17) 0.0374(19) 0.0289(19) 0.0056(15) -0.0085(14) -0.0140(14)
C6 0.046(2) 0.054(2) 0.044(2) 0.0108(19) -0.0169(18) 0.0028(18)
C7 0.053(2) 0.069(3) 0.025(2) -0.0067(19) -0.0045(17) -0.007(2)
C8 0.0271(17) 0.0312(17) 0.0220(18) 0.0066(14) -0.0017(13) -0.0002(13)
C9 0.053(2) 0.043(2) 0.027(2) 0.0054(16) 0.0069(17) 0.0026(17)
C10 0.038(2) 0.045(2) 0.040(2) 0.0128(17) -0.0044(16) 0.0107(16)
C11 0.0192(15) 0.0268(16) 0.0174(16) 0.0029(13) -0.0009(12) -0.0005(12)
C12 0.0264(17) 0.0288(17) 0.0288(19) -0.0012(14) 0.0013(14) 0.0009(13)
C13 0.036(2) 0.0374(19) 0.035(2) -0.0051(16) 0.0034(16) 0.0085(15)
C14 0.0250(18) 0.056(2) 0.031(2) 0.0030(17) 0.0054(15) 0.0094(16)
C15 0.0180(16) 0.047(2) 0.035(2) 0.0108(16) 0.0014(14) -0.0034(14)
C16 0.0239(16) 0.0289(17) 0.0218(18) 0.0047(13) -0.0010(13) -0.0005(13)
C17 0.0266(16) 0.0220(16) 0.0258(18) -0.0006(13) 0.0010(13) 0.0024(13)
C18 0.0302(18) 0.0335(19) 0.040(2) -0.0011(16) -0.0029(16) 0.0001(14)
C19 0.037(2) 0.040(2) 0.041(2) 0.0050(17) -0.0058(16) 0.0091(16)
C20 0.050(2) 0.0280(19) 0.044(2) 0.0065(16) 0.0052(18) 0.0099(16)
C21 0.055(2) 0.0242(18) 0.057(3) 0.0015(17) -0.007(2) -0.0052(16)
C22 0.040(2) 0.0296(19) 0.043(2) 0.0003(16) -0.0105(16) -0.0034(15)
C23 0.0330(18) 0.0232(17) 0.0253(18) 0.0026(13) 0.0033(14) 0.0022(13)
C24 0.0376(19) 0.0319(19) 0.031(2) -0.0027(15) 0.0016(15) 0.0018(14)
C25 0.045(2) 0.042(2) 0.039(2) -0.0051(17) -0.0096(18) 0.0031(17)
C26 0.076(3) 0.044(2) 0.029(2) -0.0059(17) -0.004(2) 0.011(2)
C27 0.063(3) 0.052(2) 0.033(2) -0.0027(18) 0.0145(19) 0.012(2)
C28 0.045(2) 0.0363(19) 0.032(2) 0.0020(16) 0.0093(16) 0.0086(16)
C29 0.0287(18) 0.042(2) 0.038(2) 0.0086(16) 0.0107(15) 0.0021(15)
C30 0.0349(19) 0.043(2) 0.035(2) 0.0112(16) 0.0137(16) 0.0025(15)
N3 0.0247(13) 0.0271(14) 0.0302(16) 0.0059(12) 0.0043(11) 0.0035(11)
C31 0.035(2) 0.030(2) 0.031(3) 0.0051(19) 0.008(2) 0.0093(17)
C32 0.039(2) 0.043(3) 0.042(3) 0.011(2) -0.001(2) 0.0114(19)
C33 0.041(2) 0.029(3) 0.038(4) 0.004(3) 0.003(2) 0.006(2)
C31' 0.035(4) 0.030(4) 0.034(4) 0.004(4) 0.006(4) 0.012(3)
C32' 0.037(5) 0.036(5) 0.037(6) 0.010(5) 0.006(5) 0.015(5)
C33' 0.037(5) 0.025(6) 0.036(7) 0.001(6) 0.004(5) 0.011(5)
C34 0.0298(17) 0.0253(17) 0.0269(18) 0.0088(14) -0.0018(14) -0.0014(13)
C35 0.040(2) 0.039(2) 0.041(2) 0.0113(17) -0.0120(17) -0.0009(16)
C36 0.050(2) 0.0309(19) 0.047(2) 0.0106(17) -0.0099(18) -0.0075(16)
C37 0.0217(15) 0.0203(15) 0.0230(17) 0.0045(12) -0.0040(13) -0.0039(12)
C38 0.0228(16) 0.0302(17) 0.0258(18) 0.0038(14) -0.0013(13) -0.0037(13)
C39 0.0260(17) 0.0390(19) 0.036(2) 0.0068(16) 0.0026(15) -0.0008(14)
C40 0.0240(17) 0.044(2) 0.044(2) 0.0050(18) -0.0119(16) -0.0098(16)
C41 0.040(2) 0.0371(19) 0.032(2) -0.0023(16) -0.0120(16) -0.0139(16)
C42 0.0320(18) 0.0296(18) 0.0262(19) -0.0008(14) 0.0005(14) -0.0029(13)
C43 0.0227(16) 0.0269(16) 0.0243(18) 0.0031(14) -0.0062(13) -0.0107(13)
C44 0.048(2) 0.038(2) 0.035(2) -0.0028(17) -0.0107(17) 0.0065(16)
C45 0.062(3) 0.052(2) 0.023(2) -0.0054(17) -0.0079(17) 0.0071(19)
C46 0.045(2) 0.046(2) 0.027(2) 0.0059(17) -0.0117(17) -0.0112(17)
C47 0.0340(19) 0.043(2) 0.038(2) 0.0099(17) -0.0106(16) 0.0033(16)
C48 0.0312(18) 0.039(2) 0.032(2) 0.0017(15) -0.0046(15) 0.0002(15)
C49 0.041(2) 0.0279(18) 0.030(2) 0.0013(14) -0.0120(15) -0.0099(15)
C50 0.057(2) 0.036(2) 0.062(3) 0.0077(19) -0.020(2) -0.0179(18)
C51 0.100(4) 0.034(2) 0.076(3) 0.006(2) -0.038(3) -0.024(2)
C52 0.117(4) 0.021(2) 0.057(3) -0.0025(18) -0.022(3) 0.003(2)
C53 0.076(3) 0.040(2) 0.042(2) -0.0011(18) -0.005(2) 0.016(2)
C54 0.050(2) 0.0288(18) 0.033(2) -0.0002(15) -0.0081(16) 0.0000(16)
C55 0.038(2) 0.039(2) 0.047(2) -0.0022(18) 0.0032(18) 0.0000(16)
F1 0.0756(17) 0.0386(13) 0.104(2) -0.0202(13) -0.0117(14) 0.0103(12)
F2 0.0331(12) 0.0783(16) 0.0674(16) 0.0139(12) -0.0046(11) 0.0053(11)
F3 0.0681(16) 0.0607(15) 0.0609(16) 0.0314(12) 0.0185(12) 0.0142(12)
S3 0.0311(4) 0.0329(5) 0.0289(5) -0.0004(4) -0.0022(4) -0.0042(3)
O3 0.0272(13) 0.0447(15) 0.0653(18) -0.0012(13) -0.0016(12) -0.0046(11)
O4 0.0519(16) 0.0718(18) 0.0288(15) 0.0010(13) 0.0015(12) 0.0002(13)
O5 0.0585(16) 0.0302(13) 0.0359(14) 0.0002(10) -0.0128(12) -0.0088(11)
O6 0.194(10) 0.111(6) 0.060(5) 0.027(4) 0.002(5) 0.062(6)
C57 0.167(12) 0.080(7) 0.116(12) 0.018(8) -0.004(9) 0.034(7)
C58 0.103(9) 0.078(11) 0.129(10) 0.027(8) -0.001(7) 0.019(7)
C59 0.085(8) 0.074(7) 0.064(8) 0.010(7) 0.011(7) 0.032(6)
C60 0.114(9) 0.099(9) 0.099(11) 0.004(8) -0.016(8) 0.049(7)
O6' 0.093(7) 0.083(7) 0.151(11) -0.019(7) -0.029(7) 0.036(5)
C57' 0.131(11) 0.068(7) 0.094(13) 0.039(8) 0.000(10) 0.008(8)
C58' 0.112(11) 0.066(11) 0.108(10) -0.003(8) -0.032(9) 0.032(8)
C59' 0.107(12) 0.058(8) 0.093(12) 0.008(9) -0.004(10) 0.028(9)
C60' 0.128(13) 0.076(8) 0.067(11) -0.013(8) -0.005(9) 0.023(8)

loop_
_atom_type_symbol
_atom_type_description
_atom_type_scat_dispersion_real
_atom_type_scat_dispersion_imag
_atom_type_scat_source
C C 0.0033 0.0016 'International Tables Vol C Tables 4.2.6.8 and 6.1.1.4'
H H 0.0000 0.0000 'International Tables Vol C Tables 4.2.6.8 and 6.1.1.4'
N N 0.0061 0.0033 'International Tables Vol C Tables 4.2.6.8 and 6.1.1.4'
O O 0.0106 0.0060 'International Tables Vol C Tables 4.2.6.8 and 6.1.1.4'
F F 0.0171 0.0103 'International Tables Vol C Tables 4.2.6.8 and 6.1.1.4'
P P 0.1023 0.0942 'International Tables Vol C Tables 4.2.6.8 and 6.1.1.4'
S S 0.1246 0.1234 'International Tables Vol C Tables 4.2.6.8 and 6.1.1.4'
Ag Ag -0.8971 1.1015 'International Tables Vol C Tables 4.2.6.8 and 6.1.1.4'

loop_
_geom_angle_atom_site_label_1
_geom_angle_atom_site_label_2
_geom_angle_atom_site_label_3
_geom_angle
_geom_angle_site_symmetry_1
_geom_angle_site_symmetry_3
_geom_angle_publ_flag
C2 Ag1 C1 179.31(11) . . ?
N2 P1 N1 94.09(12) . . ?
N2 P1 C1 117.64(13) . . ?
N1 P1 C1 119.08(13) . . ?
N2 P1 C11 110.46(12) . . ?
N1 P1 C11 106.31(13) . . ?
C1 P1 C11 108.25(14) . . ?
N4 P2 N3 94.30(13) . . ?
N4 P2 C2 116.86(13) . . ?
N3 P2 C2 120.60(14) . . ?
N4 P2 C37 108.30(13) . . ?
N3 P2 C37 107.59(13) . . ?
C2 P2 C37 108.07(14) . . ?
O1 S1 C1 121.32(13) . . ?
O1 S1 C17 106.88(13) . . ?
C1 S1 C17 107.55(14) . . ?
O1 S1 C23 106.19(14) . . ?
C1 S1 C23 110.87(14) . . ?
C17 S1 C23 102.36(14) . . ?
O2 S2 C2 121.02(15) . . ?
O2 S2 C43 107.09(13) . . ?
C2 S2 C43 107.04(14) . . ?
O2 S2 C49 105.90(15) . . ?
C2 S2 C49 111.25(15) . . ?
C43 S2 C49 103.05(15) . . ?
C3 N1 C5 121.8(2) . . ?
C3 N1 P1 112.66(19) . . ?
C5 N1 P1 121.01(19) . . ?
C8 N2 C4 119.7(2) . . ?
C8 N2 P1 123.04(19) . . ?
C4 N2 P1 112.80(19) . . ?
C30 N4 C34 119.1(2) . . ?
C30 N4 P2 111.9(2) . . ?
C34 N4 P2 122.2(2) . . ?
S1 C1 P1 115.58(16) . . ?
S1 C1 Ag1 118.59(15) . . ?
P1 C1 Ag1 120.38(16) . . ?
S2 C2 P2 116.42(18) . . ?
S2 C2 Ag1 119.01(16) . . ?
P2 C2 Ag1 122.75(15) . . ?
N1 C3 C4 105.4(2) . . ?
N1 C3 H3A 110.7 . . ?
C4 C3 H3A 110.7 . . ?
N1 C3 H3B 110.7 . . ?
C4 C3 H3B 110.7 . . ?
H3A C3 H3B 108.8 . . ?
N2 C4 C3 105.0(2) . . ?
N2 C4 H4A 110.7 . . ?
C3 C4 H4A 110.7 . . ?
N2 C4 H4B 110.7 . . ?
C3 C4 H4B 110.7 . . ?
H4A C4 H4B 108.8 . . ?
N1 C5 C6 112.2(3) . . ?
N1 C5 C7 110.8(3) . . ?
C6 C5 C7 112.0(3) . . ?
N1 C5 H5 107.2 . . ?
C6 C5 H5 107.2 . . ?
C7 C5 H5 107.2 . . ?
C5 C6 H6A 109.5 . . ?
C5 C6 H6B 109.5 . . ?
H6A C6 H6B 109.5 . . ?
C5 C6 H6C 109.5 . . ?
H6A C6 H6C 109.5 . . ?
H6B C6 H6C 109.5 . . ?
C5 C7 H7A 109.5 . . ?
C5 C7 H7B 109.5 . . ?
H7A C7 H7B 109.5 . . ?
C5 C7 H7C 109.5 . . ?
H7A C7 H7C 109.5 . . ?
H7B C7 H7C 109.5 . . ?
N2 C8 C9 109.8(2) . . ?
N2 C8 C10 112.0(3) . . ?
C9 C8 C10 111.8(3) . . ?
N2 C8 H8 107.7 . . ?
C9 C8 H8 107.7 . . ?
C10 C8 H8 107.7 . . ?
C8 C9 H9A 109.5 . . ?
C8 C9 H9B 109.5 . . ?
H9A C9 H9B 109.5 . . ?
C8 C9 H9C 109.5 . . ?
H9A C9 H9C 109.5 . . ?
H9B C9 H9C 109.5 . . ?
C8 C10 H10A 109.5 . . ?
C8 C10 H10B 109.5 . . ?
H10A C10 H10B 109.5 . . ?
C8 C10 H10C 109.5 . . ?
H10A C10 H10C 109.5 . . ?
H10B C10 H10C 109.5 . . ?
C16 C11 C12 118.9(3) . . ?
C16 C11 P1 123.1(2) . . ?
C12 C11 P1 117.7(2) . . ?
C13 C12 C11 120.3(3) . . ?
C13 C12 H12 119.8 . . ?
C11 C12 H12 119.8 . . ?
C12 C13 C14 120.3(3) . . ?
C12 C13 H13 119.8 . . ?
C14 C13 H13 119.8 . . ?
C15 C14 C13 119.8(3) . . ?
C15 C14 H14 120.1 . . ?
C13 C14 H14 120.1 . . ?
C14 C15 C16 120.4(3) . . ?
C14 C15 H15 119.8 . . ?
C16 C15 H15 119.8 . . ?
C15 C16 C11 120.3(3) . . ?
C15 C16 H16 119.8 . . ?
C11 C16 H16 119.8 . . ?
C18 C17 C22 120.9(3) . . ?
C18 C17 S1 116.7(2) . . ?
C22 C17 S1 122.4(2) . . ?
C17 C18 C19 119.7(3) . . ?
C17 C18 H18 120.2 . . ?
C19 C18 H18 120.2 . . ?
C20 C19 C18 120.2(3) . . ?
C20 C19 H19 119.9 . . ?
C18 C19 H19 119.9 . . ?
C19 C20 C21 120.0(3) . . ?
C19 C20 H20 120.0 . . ?
C21 C20 H20 120.0 . . ?
C20 C21 C22 120.6(3) . . ?
C20 C21 H21 119.7 . . ?
C22 C21 H21 119.7 . . ?
C17 C22 C21 118.7(3) . . ?
C17 C22 H22 120.7 . . ?
C21 C22 H22 120.7 . . ?
C24 C23 C28 121.1(3) . . ?
C24 C23 S1 120.0(2) . . ?
C28 C23 S1 118.9(2) . . ?
C25 C24 C23 119.3(3) . . ?
C25 C24 H24 120.3 . . ?
C23 C24 H24 120.3 . . ?
C24 C25 C26 119.3(3) . . ?
C24 C25 H25 120.4 . . ?
C26 C25 H25 120.4 . . ?
C25 C26 C27 121.5(3) . . ?
C25 C26 H26 119.3 . . ?
C27 C26 H26 119.3 . . ?
C28 C27 C26 119.3(4) . . ?
C28 C27 H27 120.3 . . ?
C26 C27 H27 120.3 . . ?
C27 C28 C23 119.4(3) . . ?
C27 C28 H28 120.3 . . ?
C23 C28 H28 120.3 . . ?
N3 C29 C30 104.4(2) . . ?
N3 C29 H29A 110.9 . . ?
C30 C29 H29A 110.9 . . ?
N3 C29 H29B 110.9 . . ?
C30 C29 H29B 110.9 . . ?
H29A C29 H29B 108.9 . . ?
N4 C30 C29 104.4(3) . . ?
N4 C30 H30A 110.9 . . ?
C29 C30 H30A 110.9 . . ?
N4 C30 H30B 110.9 . . ?
C29 C30 H30B 110.9 . . ?
H30A C30 H30B 108.9 . . ?
C29 N3 C31 115.0(3) . . ?
C29 N3 C31' 121.7(8) . . ?
C29 N3 P2 109.6(2) . . ?
C31 N3 P2 128.0(3) . . ?
C31' N3 P2 107.7(7) . . ?
N3 C31 C32 112.7(3) . . ?
N3 C31 C33 111.1(5) . . ?
C32 C31 C33 112.4(5) . . ?
N3 C31 H31 106.7 . . ?
C32 C31 H31 106.7 . . ?
C33 C31 H31 106.7 . . ?
C31 C32 H32A 109.5 . . ?
C31 C32 H32B 109.5 . . ?
H32A C32 H32B 109.5 . . ?
C31 C32 H32C 109.5 . . ?
H32A C32 H32C 109.5 . . ?
H32B C32 H32C 109.5 . . ?
C31 C33 H33A 109.5 . . ?
C31 C33 H33B 109.5 . . ?
H33A C33 H33B 109.5 . . ?
C31 C33 H33C 109.5 . . ?
H33A C33 H33C 109.5 . . ?
H33B C33 H33C 109.5 . . ?
C32' C31' C33' 111(2) . . ?
C32' C31' N3 107.5(13) . . ?
C33' C31' N3 109.6(19) . . ?
C32' C31' H31' 109.6 . . ?
C33' C31' H31' 109.6 . . ?
N3 C31' H31' 109.6 . . ?
C31' C32' H32D 109.5 . . ?
C31' C32' H32E 109.5 . . ?
H32D C32' H32E 109.5 . . ?
C31' C32' H32F 109.5 . . ?
H32D C32' H32F 109.5 . . ?
H32E C32' H32F 109.5 . . ?
C31' C33' H33D 109.5 . . ?
C31' C33' H33E 109.5 . . ?
H33D C33' H33E 109.5 . . ?
C31' C33' H33F 109.5 . . ?
H33D C33' H33F 109.5 . . ?
H33E C33' H33F 109.5 . . ?
N4 C34 C36 110.0(2) . . ?
N4 C34 C35 113.4(3) . . ?
C36 C34 C35 111.0(3) . . ?
N4 C34 H34 107.4 . . ?
C36 C34 H34 107.4 . . ?
C35 C34 H34 107.4 . . ?
C34 C35 H35A 109.5 . . ?
C34 C35 H35B 109.5 . . ?
H35A C35 H35B 109.5 . . ?
C34 C35 H35C 109.5 . . ?
H35A C35 H35C 109.5 . . ?
H35B C35 H35C 109.5 . . ?
C34 C36 H36A 109.5 . . ?
C34 C36 H36B 109.5 . . ?
H36A C36 H36B 109.5 . . ?
C34 C36 H36C 109.5 . . ?
H36A C36 H36C 109.5 . . ?
H36B C36 H36C 109.5 . . ?
C42 C37 C38 119.2(3) . . ?
C42 C37 P2 118.7(2) . . ?
C38 C37 P2 120.9(2) . . ?
C37 C38 C39 120.1(3) . . ?
C37 C38 H38 120.0 . . ?
C39 C38 H38 120.0 . . ?
C40 C39 C38 120.3(3) . . ?
C40 C39 H39 119.9 . . ?
C38 C39 H39 119.9 . . ?
C39 C40 C41 120.0(3) . . ?
C39 C40 H40 120.0 . . ?
C41 C40 H40 120.0 . . ?
C40 C41 C42 120.0(3) . . ?
C40 C41 H41 120.0 . . ?
C42 C41 H41 120.0 . . ?
C41 C42 C37 120.5(3) . . ?
C41 C42 H42 119.8 . . ?
C37 C42 H42 119.8 . . ?
C44 C43 C48 120.1(3) . . ?
C44 C43 S2 123.1(2) . . ?
C48 C43 S2 116.8(2) . . ?
C43 C44 C45 119.4(3) . . ?
C43 C44 H44 120.3 . . ?
C45 C44 H44 120.3 . . ?
C46 C45 C44 120.2(3) . . ?
C46 C45 H45 119.9 . . ?
C44 C45 H45 119.9 . . ?
C47 C46 C45 119.9(3) . . ?
C47 C46 H46 120.0 . . ?
C45 C46 H46 120.0 . . ?
C46 C47 C48 120.3(3) . . ?
C46 C47 H47 119.9 . . ?
C48 C47 H47 119.9 . . ?
C47 C48 C43 120.2(3) . . ?
C47 C48 H48 119.9 . . ?
C43 C48 H48 119.9 . . ?
C54 C49 C50 121.0(3) . . ?
C54 C49 S2 119.5(2) . . ?
C50 C49 S2 119.6(3) . . ?
C51 C50 C49 118.6(4) . . ?
C51 C50 H50 120.7 . . ?
C49 C50 H50 120.7 . . ?
C52 C51 C50 120.7(4) . . ?
C52 C51 H51 119.7 . . ?
C50 C51 H51 119.7 . . ?
C51 C52 C53 120.5(4) . . ?
C51 C52 H52 119.7 . . ?
C53 C52 H52 119.7 . . ?
C52 C53 C54 119.7(4) . . ?
C52 C53 H53 120.2 . . ?
C54 C53 H53 120.2 . . ?
C49 C54 C53 119.6(3) . . ?
C49 C54 H54 120.2 . . ?
C53 C54 H54 120.2 . . ?
F1 C55 F3 107.4(3) . . ?
F1 C55 F2 106.6(3) . . ?
F3 C55 F2 105.9(3) . . ?
F1 C55 S3 113.4(3) . . ?
F3 C55 S3 111.5(2) . . ?
F2 C55 S3 111.6(2) . . ?
O4 S3 O5 115.01(15) . . ?
O4 S3 O3 115.30(15) . . ?
O5 S3 O3 114.73(15) . . ?
O4 S3 C55 103.16(17) . . ?
O5 S3 C55 102.76(15) . . ?
O3 S3 C55 103.42(15) . . ?
C60 O6 C57 102.2(13) . . ?
O6 C57 C58 101.5(12) . . ?
O6 C57 H57A 111.5 . . ?
C58 C57 H57A 111.5 . . ?
O6 C57 H57B 111.5 . . ?
C58 C57 H57B 111.5 . . ?
H57A C57 H57B 109.3 . . ?
C57 C58 C59 106.4(10) . . ?
C57 C58 H58A 110.5 . . ?
C59 C58 H58A 110.5 . . ?
C57 C58 H58B 110.5 . . ?
C59 C58 H58B 110.5 . . ?
H58A C58 H58B 108.6 . . ?
C60 C59 C58 103.9(9) . . ?
C60 C59 H59A 111.0 . . ?
C58 C59 H59A 111.0 . . ?
C60 C59 H59B 111.0 . . ?
C58 C59 H59B 111.0 . . ?
H59A C59 H59B 109.0 . . ?
O6 C60 C59 102.7(14) . . ?
O6 C60 H60A 111.2 . . ?
C59 C60 H60A 111.2 . . ?
O6 C60 H60B 111.2 . . ?
C59 C60 H60B 111.2 . . ?
H60A C60 H60B 109.1 . . ?
C60' O6' C57' 103.4(16) . . ?
O6' C57' C58' 98.8(14) . . ?
O6' C57' H57C 112.0 . . ?
C58' C57' H57C 112.0 . . ?
O6' C57' H57D 112.0 . . ?
C58' C57' H57D 112.0 . . ?
H57C C57' H57D 109.7 . . ?
C59' C58' C57' 103.4(14) . . ?
C59' C58' H58C 111.1 . . ?
C57' C58' H58C 111.1 . . ?
C59' C58' H58D 111.1 . . ?
C57' C58' H58D 111.1 . . ?
H58C C58' H58D 109.0 . . ?
C60' C59' C58' 104.2(13) . . ?
C60' C59' H59C 110.9 . . ?
C58' C59' H59C 110.9 . . ?
C60' C59' H59D 110.9 . . ?
C58' C59' H59D 110.9 . . ?
H59C C59' H59D 108.9 . . ?
O6' C60' C59' 105.9(14) . . ?
O6' C60' H60C 110.5 . . ?
C59' C60' H60C 110.5 . . ?
O6' C60' H60D 110.5 . . ?
C59' C60' H60D 110.5 . . ?
H60C C60' H60D 108.7 . . ?

loop_
_geom_bond_atom_site_label_1
_geom_bond_atom_site_label_2
_geom_bond_distance
_geom_bond_site_symmetry_2
_geom_bond_publ_flag
Ag1 C2 2.110(3) . ?
Ag1 C1 2.114(3) . ?
P1 N2 1.644(2) . ?
P1 N1 1.652(2) . ?
P1 C1 1.695(3) . ?
P1 C11 1.809(3) . ?
P2 N4 1.659(2) . ?
P2 N3 1.664(3) . ?
P2 C2 1.694(3) . ?
P2 C37 1.805(3) . ?
S1 O1 1.463(2) . ?
S1 C1 1.636(3) . ?
S1 C17 1.786(3) . ?
S1 C23 1.787(3) . ?
S2 O2 1.460(2) . ?
S2 C2 1.634(3) . ?
S2 C43 1.780(3) . ?
S2 C49 1.784(3) . ?
N1 C3 1.459(4) . ?
N1 C5 1.465(4) . ?
N2 C8 1.472(4) . ?
N2 C4 1.472(3) . ?
N4 C30 1.467(4) . ?
N4 C34 1.480(4) . ?
C3 C4 1.512(4) . ?
C3 H3A 0.9900 . ?
C3 H3B 0.9900 . ?
C4 H4A 0.9900 . ?
C4 H4B 0.9900 . ?
C5 C6 1.513(4) . ?
C5 C7 1.521(5) . ?
C5 H5 1.0000 . ?
C6 H6A 0.9800 . ?
C6 H6B 0.9800 . ?
C6 H6C 0.9800 . ?
C7 H7A 0.9800 . ?
C7 H7B 0.9800 . ?
C7 H7C 0.9800 . ?
C8 C9 1.522(4) . ?
C8 C10 1.525(4) . ?
C8 H8 1.0000 . ?
C9 H9A 0.9800 . ?
C9 H9B 0.9800 . ?
C9 H9C 0.9800 . ?
C10 H10A 0.9800 . ?
C10 H10B 0.9800 . ?
C10 H10C 0.9800 . ?
C11 C16 1.391(4) . ?
C11 C12 1.398(4) . ?
C12 C13 1.382(4) . ?
C12 H12 0.9500 . ?
C13 C14 1.382(5) . ?
C13 H13 0.9500 . ?
C14 C15 1.381(5) . ?
C14 H14 0.9500 . ?
C15 C16 1.385(4) . ?
C15 H15 0.9500 . ?
C16 H16 0.9500 . ?
C17 C18 1.374(4) . ?
C17 C22 1.383(4) . ?
C18 C19 1.384(4) . ?
C18 H18 0.9500 . ?
C19 C20 1.368(5) . ?
C19 H19 0.9500 . ?
C20 C21 1.380(5) . ?
C20 H20 0.9500 . ?
C21 C22 1.387(4) . ?
C21 H21 0.9500 . ?
C22 H22 0.9500 . ?
C23 C24 1.383(4) . ?
C23 C28 1.387(4) . ?
C24 C25 1.380(4) . ?
C24 H24 0.9500 . ?
C25 C26 1.380(5) . ?
C25 H25 0.9500 . ?
C26 C27 1.381(5) . ?
C26 H26 0.9500 . ?
C27 C28 1.374(5) . ?
C27 H27 0.9500 . ?
C28 H28 0.9500 . ?
C29 N3 1.475(4) . ?
C29 C30 1.507(4) . ?
C29 H29A 0.9900 . ?
C29 H29B 0.9900 . ?
C30 H30A 0.9900 . ?
C30 H30B 0.9900 . ?
N3 C31 1.483(4) . ?
N3 C31' 1.526(15) . ?
C31 C32 1.511(6) . ?
C31 C33 1.512(6) . ?
C31 H31 1.0000 . ?
C32 H32A 0.9800 . ?
C32 H32B 0.9800 . ?
C32 H32C 0.9800 . ?
C33 H33A 0.9800 . ?
C33 H33B 0.9800 . ?
C33 H33C 0.9800 . ?
C31' C32' 1.507(16) . ?
C31' C33' 1.520(17) . ?
C31' H31' 1.0000 . ?
C32' H32D 0.9800 . ?
C32' H32E 0.9800 . ?
C32' H32F 0.9800 . ?
C33' H33D 0.9800 . ?
C33' H33E 0.9800 . ?
C33' H33F 0.9800 . ?
C34 C36 1.522(4) . ?
C34 C35 1.523(4) . ?
C34 H34 1.0000 . ?
C35 H35A 0.9800 . ?
C35 H35B 0.9800 . ?
C35 H35C 0.9800 . ?
C36 H36A 0.9800 . ?
C36 H36B 0.9800 . ?
C36 H36C 0.9800 . ?
C37 C42 1.387(4) . ?
C37 C38 1.388(4) . ?
C38 C39 1.393(4) . ?
C38 H38 0.9500 . ?
C39 C40 1.371(5) . ?
C39 H39 0.9500 . ?
C40 C41 1.383(5) . ?
C40 H40 0.9500 . ?
C41 C42 1.385(4) . ?
C41 H41 0.9500 . ?
C42 H42 0.9500 . ?
C43 C44 1.376(4) . ?
C43 C48 1.379(4) . ?
C44 C45 1.388(5) . ?
C44 H44 0.9500 . ?
C45 C46 1.381(5) . ?
C45 H45 0.9500 . ?
C46 C47 1.367(5) . ?
C46 H46 0.9500 . ?
C47 C48 1.374(4) . ?
C47 H47 0.9500 . ?
C48 H48 0.9500 . ?
C49 C54 1.379(5) . ?
C49 C50 1.389(4) . ?
C50 C51 1.385(5) . ?
C50 H50 0.9500 . ?
C51 C52 1.371(6) . ?
C51 H51 0.9500 . ?
C52 C53 1.379(6) . ?
C52 H52 0.9500 . ?
C53 C54 1.385(5) . ?
C53 H53 0.9500 . ?
C54 H54 0.9500 . ?
C55 F1 1.320(4) . ?
C55 F3 1.333(4) . ?
C55 F2 1.334(4) . ?
C55 S3 1.819(4) . ?
S3 O4 1.430(2) . ?
S3 O5 1.431(2) . ?
S3 O3 1.438(2) . ?
O6 C60 1.446(19) . ?
O6 C57 1.458(15) . ?
C57 C58 1.482(13) . ?
C57 H57A 0.9900 . ?
C57 H57B 0.9900 . ?
C58 C59 1.487(13) . ?
C58 H58A 0.9900 . ?
C58 H58B 0.9900 . ?
C59 C60 1.480(12) . ?
C59 H59A 0.9900 . ?
C59 H59B 0.9900 . ?
C60 H60A 0.9900 . ?
C60 H60B 0.9900 . ?
O6' C60' 1.45(2) . ?
O6' C57' 1.454(18) . ?
C57' C58' 1.498(15) . ?
C57' H57C 0.9900 . ?
C57' H57D 0.9900 . ?
C58' C59' 1.495(15) . ?
C58' H58C 0.9900 . ?
C58' H58D 0.9900 . ?
C59' C60' 1.472(14) . ?
C59' H59C 0.9900 . ?
C59' H59D 0.9900 . ?
C60' H60C 0.9900 . ?
C60' H60D 0.9900 . ?
